data_1551501
loop_
_publ_author_name
'Bo Xiao'
'Peter J. Byrne'
'Paul S. Wheatley'
'David S. Wragg'
'Xuebo Zhao'
'Ashleigh J. Fletcher'
'K. Mark Thomas'
'Lars Peters'
'John S. O. Evans'
'John E. Warren'
'Wuzong Zhou'
'Russell E. Morris'

_publ_section_title
;
 Chemically blockable transformation and ultraselective low-pressure gas
 adsorption in a non-porous metal organic framework
;
_journal_name_full 'Nature Chemistry'
_journal_page_first 289
_journal_page_last 294
_journal_paper_doi 10.1038/nchem.254
_journal_volume 1
_journal_year 2009
_chemical_formula_moiety 'C8 H5 Cu2 O9 S, 2(H2 O)'
_chemical_formula_sum 'C8 H9 Cu2 O11 S'
_chemical_formula_weight 440.32
_chemical_name_common Cu-SIP-3
_space_group_IT_number 14
_space_group_name_Hall '-P 2yn'
_space_group_name_H-M_alt 'P 1 21/n 1'
_symmetry_cell_setting monoclinic
_symmetry_space_group_name_H-M 'P 1 21/n 1'
_atom_sites_solution_hydrogens geom
_atom_sites_solution_primary direct
_atom_sites_solution_secondary difmap
_cell_angle_alpha 90.00
_cell_angle_beta 94.8860(10)
_cell_angle_gamma 90.00
_cell_formula_units_Z 4
_cell_length_a 7.2806(5)
_cell_length_b 18.2421(11)
_cell_length_c 10.1075(6)
_cell_measurement_temperature 293(2)
_cell_volume 1337.53(15)
_computing_cell_refinement 'Bruker APEX'
_computing_data_collection 'Bruker APEX'
_computing_data_reduction 'Bruker APEX'
_computing_molecular_graphics DIAMOND
_computing_structure_refinement 'SHELXL-97 (Sheldrick, 1997)'
_computing_structure_solution 'SHELXS-97 (Sheldrick, 1997)'
_diffrn_measured_fraction_theta_full 0.938
_diffrn_measured_fraction_theta_max 0.938
_diffrn_measurement_device_type 'APEX CCD'
_diffrn_radiation_monochromator 'silicon (111)'
_diffrn_radiation_source 'SRS station 9.8'
_diffrn_radiation_type synchrotron
_diffrn_radiation_wavelength 0.7103
_diffrn_reflns_av_R_equivalents 0.0739
_diffrn_reflns_av_sigmaI/netI 0.0706
_diffrn_reflns_limit_h_max 10
_diffrn_reflns_limit_h_min -10
_diffrn_reflns_limit_k_max 25
_diffrn_reflns_limit_k_min -25
_diffrn_reflns_limit_l_max 14
_diffrn_reflns_limit_l_min -14
_diffrn_reflns_number 14566
_diffrn_reflns_theta_full 30.936
_diffrn_reflns_theta_max 30.936
_diffrn_reflns_theta_min 2.31
_exptl_absorpt_coefficient_mu 3.393
_exptl_absorpt_correction_type empirical
_exptl_crystal_colour blue
_exptl_crystal_density_diffrn 2.186
_exptl_crystal_density_method 'not measured'
_exptl_crystal_description Prism
_exptl_crystal_F_000 876
_exptl_crystal_size_max 0.04
_exptl_crystal_size_mid 0.02
_exptl_crystal_size_min 0.01
_refine_diff_density_max 0.878
_refine_diff_density_min -0.670
_refine_diff_density_rms 0.157
_refine_ls_extinction_method none
_refine_ls_goodness_of_fit_ref 1.037
_refine_ls_hydrogen_treatment mixed
_refine_ls_matrix_type full
_refine_ls_number_parameters 217
_refine_ls_number_reflns 3998
_refine_ls_number_restraints 6
_refine_ls_restrained_S_all 1.038
_refine_ls_R_factor_all 0.0574
_refine_ls_R_factor_gt 0.0423
_refine_ls_shift/su_max 0.003
_refine_ls_shift/su_mean 0.000
_refine_ls_structure_factor_coef Fsqd
_refine_ls_weighting_details 'calc w=1/[\s^2^(Fo^2^)+(0.0492P)^2^+0.1051P] where P=(Fo^2^+2Fc^2^)/3'
_refine_ls_weighting_scheme calc
_refine_ls_wR_factor_gt 0.1034
_refine_ls_wR_factor_ref 0.1126
_reflns_number_gt 3140
_reflns_number_total 3998
_reflns_threshold_expression >2sigma(I)
_cod_data_source_file nchem.254-s2.cif
_cod_data_source_block Cu-SIP-3_hydrated
_cod_depositor_comments
;
The following automatic conversions were performed:

data item '_exptl_absorpt_correction_type' value 'Empirical' was
changed to 'empirical' in accordance with the built-in table derived
from the CIF Core dictionary named 'cif_core.dic' version 2.4.5 last
updated on 2014-11-21.

data item '_symmetry_cell_setting' value 'Monoclinic' was changed to
'monoclinic' in accordance with the built-in table derived from the
CIF Core dictionary named 'cif_core.dic' version 2.4.5 last updated
on 2014-11-21.

Automatic conversion script
Id: cif_fix_values 6909 2019-04-08 15:41:33Z antanas 
;
_cod_original_sg_symbol_H-M P21/n
_cod_database_code 1551501

loop_
_symmetry_equiv_pos_as_xyz
'x, y, z'
'-x+1/2, y+1/2, -z+1/2'
'-x, -y, -z'
'x-1/2, -y-1/2, z-1/2'

loop_
_atom_site_label
_atom_site_type_symbol
_atom_site_fract_x
_atom_site_fract_y
_atom_site_fract_z
_atom_site_U_iso_or_equiv
_atom_site_adp_type
_atom_site_occupancy
_atom_site_symmetry_multiplicity
_atom_site_calc_flag
_atom_site_refinement_flags
_atom_site_disorder_assembly
_atom_site_disorder_group
Cu1 Cu 0.44842(5) 0.06851(2) 0.06421(4) 0.00936(11) Uani 1 1 d . . .
Cu2 Cu 0.63383(6) 0.09242(2) -0.21698(4) 0.01061(11) Uani 1 1 d . . .
S3 S 0.11384(11) 0.06652(4) 0.80354(7) 0.01067(16) Uani 1 1 d . . .
O1 O -0.0485(3) 0.09815(13) 0.8574(2) 0.0152(5) Uani 1 1 d . . .
O2 O 0.3365(3) -0.00967(13) 0.3326(2) 0.0152(5) Uani 1 1 d . . .
O4 O 0.1076(4) -0.01227(14) 0.7913(2) 0.0207(5) Uani 1 1 d . . .
O6 O 0.1156(3) 0.31554(12) 0.3732(2) 0.0138(5) Uani 1 1 d . . .
O7 O 0.6340(3) 0.03495(11) -0.0525(2) 0.0087(4) Uani 1 1 d . . .
O8 O 0.6089(4) 0.15016(13) -0.3814(2) 0.0197(5) Uani 1 1 d D . .
H81 H 0.576(6) 0.1988(12) -0.383(4) 0.024 Uiso 1 1 d D . .
H82 H 0.654(5) 0.138(2) -0.464(3) 0.024 Uiso 1 1 d D . .
C9 C 0.0921(4) 0.17964(17) 0.6303(3) 0.0127(6) Uani 1 1 d . . .
H9 H 0.0496 0.2066 0.6996 0.015 Uiso 1 1 calc R . .
C11 C 0.2158(4) 0.09753(16) 0.4223(3) 0.0104(6) Uani 1 1 d . . .
C12 C 0.1258(4) 0.10517(17) 0.6449(3) 0.0096(6) Uani 1 1 d . . .
C13 C 0.1852(4) 0.17221(17) 0.4084(3) 0.0138(6) Uani 1 1 d . . .
H13 H 0.2069 0.1951 0.3290 0.017 Uiso 1 1 calc R . .
C14 C 0.1225(4) 0.21352(17) 0.5111(3) 0.0107(6) Uani 1 1 d . . .
C16 C 0.0917(4) 0.29402(17) 0.4879(3) 0.0119(6) Uani 1 1 d . . .
C19 C 0.1881(5) 0.06344(17) 0.5428(3) 0.0118(6) Uani 1 1 d . . .
H19 H 0.2110 0.0136 0.5545 0.014 Uiso 1 1 calc R . .
O10 O 0.2949(3) 0.09073(13) 0.2033(2) 0.0141(5) Uani 1 1 d . . .
O11 O 0.0448(3) 0.33239(12) 0.5838(2) 0.0144(5) Uani 1 1 d . . .
O12 O 0.2818(3) 0.09307(15) 0.8763(3) 0.0211(6) Uani 1 1 d . . .
O1W O 0.5403(5) 0.29724(16) 0.5794(3) 0.0343(7) Uani 1 1 d D . .
H11 H 0.503(7) 0.318(3) 0.497(3) 0.041 Uiso 1 1 d D . .
H12 H 0.629(5) 0.326(2) 0.623(4) 0.041 Uiso 1 1 d D . .
O2W O 0.7007(5) 0.12423(18) 0.3586(3) 0.0333(7) Uani 1 1 d D . .
H21 H 0.675(6) 0.1649(19) 0.304(4) 0.040 Uiso 1 1 d D . .
H22 H 0.777(6) 0.094(2) 0.314(4) 0.040 Uiso 1 1 d D . .
C20 C 0.2880(4) 0.05574(17) 0.3117(3) 0.0106(6) Uani 1 1 d . . .

loop_
_atom_site_aniso_label
_atom_site_aniso_U_11
_atom_site_aniso_U_22
_atom_site_aniso_U_33
_atom_site_aniso_U_23
_atom_site_aniso_U_13
_atom_site_aniso_U_12
Cu1 0.0149(2) 0.00574(19) 0.00821(19) -0.00034(12) 0.00573(14) -0.00098(13)
Cu2 0.0189(2) 0.0058(2) 0.00779(19) -0.00057(13) 0.00512(14) 0.00073(14)
S3 0.0138(4) 0.0103(4) 0.0083(3) 0.0026(2) 0.0030(3) 0.0002(3)
O1 0.0162(12) 0.0185(13) 0.0117(11) -0.0003(9) 0.0052(9) 0.0012(9)
O2 0.0287(13) 0.0074(11) 0.0101(10) -0.0022(8) 0.0052(9) 0.0032(9)
O4 0.0371(15) 0.0090(12) 0.0174(12) 0.0041(9) 0.0094(11) 0.0003(10)
O6 0.0258(13) 0.0070(11) 0.0098(10) 0.0007(8) 0.0082(9) 0.0008(9)
O7 0.0142(11) 0.0048(10) 0.0081(10) 0.0006(7) 0.0055(8) 0.0002(8)
O8 0.0393(15) 0.0093(12) 0.0112(11) 0.0021(9) 0.0061(10) 0.0065(11)
C9 0.0175(15) 0.0119(15) 0.0092(14) -0.0004(11) 0.0049(11) 0.0022(12)
C11 0.0145(15) 0.0066(14) 0.0107(14) -0.0013(10) 0.0046(11) 0.0012(11)
C12 0.0132(14) 0.0091(14) 0.0071(13) 0.0006(10) 0.0035(10) 0.0010(11)
C13 0.0190(16) 0.0106(15) 0.0126(14) 0.0002(11) 0.0058(12) 0.0001(12)
C14 0.0163(15) 0.0088(15) 0.0079(13) 0.0000(10) 0.0054(11) 0.0008(11)
C16 0.0164(15) 0.0090(15) 0.0111(14) -0.0017(11) 0.0063(11) 0.0008(12)
C19 0.0179(16) 0.0059(14) 0.0119(14) 0.0004(10) 0.0031(11) 0.0012(11)
O10 0.0210(12) 0.0112(11) 0.0114(11) 0.0018(8) 0.0090(9) 0.0018(9)
O11 0.0261(13) 0.0091(11) 0.0089(10) 0.0000(8) 0.0063(9) 0.0049(9)
O12 0.0178(12) 0.0265(15) 0.0181(13) 0.0091(10) -0.0042(10) -0.0038(10)
O1W 0.051(2) 0.0195(15) 0.0293(16) 0.0090(12) -0.0110(14) -0.0077(13)
O2W 0.0451(19) 0.0362(19) 0.0191(14) 0.0036(12) 0.0062(13) 0.0124(15)
C20 0.0143(15) 0.0074(14) 0.0109(14) -0.0025(10) 0.0055(11) -0.0015(11)

loop_
_atom_type_symbol
_atom_type_description
_atom_type_scat_dispersion_real
_atom_type_scat_dispersion_imag
_atom_type_scat_source
C C 0.0033 0.0016 'International Tables Vol C Tables 4.2.6.8 and 6.1.1.4'
H H 0.0000 0.0000 'International Tables Vol C Tables 4.2.6.8 and 6.1.1.4'
O O 0.0106 0.0060 'International Tables Vol C Tables 4.2.6.8 and 6.1.1.4'
S S 0.1246 0.1234 'International Tables Vol C Tables 4.2.6.8 and 6.1.1.4'
Cu Cu 0.3201 1.2651 'International Tables Vol C Tables 4.2.6.8 and 6.1.1.4'

loop_
_geom_angle_atom_site_label_1
_geom_angle_atom_site_label_2
_geom_angle_atom_site_label_3
_geom_angle
_geom_angle_site_symmetry_1
_geom_angle_site_symmetry_3
O10 Cu1 O11 87.51(10) . 4_665
O10 Cu1 O7 169.07(10) . .
O11 Cu1 O7 95.17(9) 4_665 .
O10 Cu1 O7 93.04(9) . 3_655
O11 Cu1 O7 175.85(9) 4_665 3_655
O7 Cu1 O7 83.53(9) . 3_655
O10 Cu1 O12 106.02(10) . 1_554
O11 Cu1 O12 93.78(10) 4_665 1_554
O7 Cu1 O12 84.41(10) . 1_554
O7 Cu1 O12 90.03(9) 3_655 1_554
O10 Cu1 Cu1 133.73(7) . 3_655
O11 Cu1 Cu1 137.01(7) 4_665 3_655
O7 Cu1 Cu1 41.97(6) . 3_655
O7 Cu1 Cu1 41.56(6) 3_655 3_655
O12 Cu1 Cu1 86.29(7) 1_554 3_655
O6 Cu2 O2 170.33(9) 4_665 3_655
O6 Cu2 O8 85.85(10) 4_665 .
O2 Cu2 O8 85.07(10) 3_655 .
O6 Cu2 O7 93.44(9) 4_665 .
O2 Cu2 O7 95.91(9) 3_655 .
O8 Cu2 O7 174.72(10) . .
O6 Cu2 O1 85.19(9) 4_665 1_654
O2 Cu2 O1 94.01(9) 3_655 1_654
O8 Cu2 O1 105.19(10) . 1_654
O7 Cu2 O1 79.94(8) . 1_654
O4 S3 O12 113.18(16) . .
O4 S3 O1 113.87(15) . .
O12 S3 O1 110.58(15) . .
O4 S3 C12 108.94(14) . .
O12 S3 C12 102.87(15) . .
O1 S3 C12 106.57(14) . .
S3 O1 Cu2 131.46(14) . 1_456
C20 O2 Cu2 133.2(2) . 3_655
C16 O6 Cu2 137.3(2) . 4_566
Cu1 O7 Cu2 113.00(10) . .
Cu1 O7 Cu1 96.47(9) . 3_655
Cu2 O7 Cu1 118.64(10) . 3_655
Cu2 O8 H81 122(3) . .
Cu2 O8 H82 128(3) . .
H81 O8 H82 108(4) . .
C12 C9 C14 119.2(3) . .
C12 C9 H9 120.4 . .
C14 C9 H9 120.4 . .
C13 C11 C19 119.5(3) . .
C13 C11 C20 119.5(3) . .
C19 C11 C20 121.0(3) . .
C9 C12 C19 121.6(3) . .
C9 C12 S3 117.9(2) . .
C19 C12 S3 120.1(2) . .
C11 C13 C14 121.1(3) . .
C11 C13 H13 119.4 . .
C14 C13 H13 119.4 . .
C9 C14 C13 119.6(3) . .
C9 C14 C16 122.5(3) . .
C13 C14 C16 117.9(3) . .
O6 C16 O11 127.2(3) . .
O6 C16 C14 114.9(3) . .
O11 C16 C14 118.0(3) . .
C12 C19 C11 119.0(3) . .
C12 C19 H19 120.5 . .
C11 C19 H19 120.5 . .
C20 O10 Cu1 126.5(2) . .
C16 O11 Cu1 123.7(2) . 4_566
S3 O12 Cu1 137.99(15) . 1_556
H11 O1W H12 110(4) . .
H21 O2W H22 106(4) . .
O2 C20 O10 126.1(3) . .
O2 C20 C11 118.2(3) . .
O10 C20 C11 115.6(3) . .

loop_
_geom_bond_atom_site_label_1
_geom_bond_atom_site_label_2
_geom_bond_distance
_geom_bond_site_symmetry_2
Cu1 O10 1.912(2) .
Cu1 O11 1.943(2) 4_665
Cu1 O7 1.965(2) .
Cu1 O7 1.981(2) 3_655
Cu1 O12 2.211(2) 1_554
Cu1 Cu1 2.9433(7) 3_655
Cu2 O6 1.920(2) 4_665
Cu2 O2 1.933(2) 3_655
Cu2 O8 1.963(2) .
Cu2 O7 1.965(2) .
Cu2 O1 2.373(2) 1_654
S3 O4 1.443(3) .
S3 O12 1.455(3) .
S3 O1 1.461(2) .
S3 C12 1.761(3) .
O2 C20 1.257(4) .
O6 C16 1.251(4) .
O8 H81 0.919(19) .
O8 H82 0.947(19) .
C9 C12 1.386(4) .
C9 C14 1.389(4) .
C9 H9 0.9300 .
C11 C13 1.386(4) .
C11 C19 1.398(4) .
C11 C20 1.486(4) .
C12 C19 1.389(4) .
C13 C14 1.391(4) .
C13 H13 0.9300 .
C14 C16 1.501(4) .
C16 O11 1.265(3) .
C19 H19 0.9300 .
O10 C20 1.273(4) .
O11 Cu1 1.943(2) 4_566
O12 Cu1 2.211(2) 1_556
O1W H11 0.928(19) .
O1W H12 0.922(19) .
O2W H21 0.936(19) .
O2W H22 0.924(19) .
